data_1552842
loop_
_publ_author_name
'Chen, Jianhua'
'Wang, Lei'
'Yang, Jie'
'Yang, Kun'
'Uddin, Mohammad Afsar'
'Tang, Yumin'
'Zhou, Xin'
'Liao, Qiaogan'
'Yu, Jianwei'
'Liu, Bin'
'Woo, Han Young'
'Guo, Xugang'

_publ_section_title
;
 Backbone Conformation Tuning of Carboxylate-Functionalized Wide Band Gap
 Polymers for Efficient Non-Fullerene Organic Solar Cells
;
_journal_issue 1
_journal_name_full Macromolecules
_journal_page_first 341
_journal_paper_doi 10.1021/acs.macromol.8b02360
_journal_volume 52
_journal_year 2018
_chemical_formula_moiety 'C9 H6 O2 S2'
_chemical_formula_sum 'C9 H6 O2 S2'
_chemical_formula_weight 210.26
_space_group_crystal_system triclinic
_space_group_IT_number 2
_space_group_name_Hall '-P 1'
_space_group_name_H-M_alt 'P -1'
_atom_sites_solution_hydrogens geom
_atom_sites_solution_primary dual
_audit_creation_date 2017-10-17
_audit_creation_method
;
Olex2 1.2
(compiled 2017.08.10 svn.r3458 for OlexSys, GUI svn.r5381)
;
_cell_angle_alpha 72.62(2)
_cell_angle_beta 86.100(19)
_cell_angle_gamma 69.463(17)
_cell_formula_units_Z 2
_cell_length_a 6.052(3)
_cell_length_b 7.230(4)
_cell_length_c 10.735(6)
_cell_measurement_reflns_used 9670
_cell_measurement_temperature 100
_cell_measurement_theta_max 27.491
_cell_measurement_theta_min 3.146
_cell_volume 419.4(4)
_computing_cell_refinement 'SAINT v8.37A (Bruker, 2015)'
_computing_data_reduction 'SAINT v8.37A (Bruker, 2015)'
_computing_molecular_graphics 'Olex2 (Dolomanov et al., 2009)'
_computing_publication_material 'Olex2 (Dolomanov et al., 2009)'
_computing_structure_refinement 'XL (Sheldrick, 2008)'
_computing_structure_solution 'ShelXT (Sheldrick, 2015)'
_diffrn_ambient_temperature 100
_diffrn_detector 'Bruker PHOTO 100 area detector'
_diffrn_detector_area_resol_mean 7.9
_diffrn_detector_type 'CCD area detector'
_diffrn_measured_fraction_theta_full 0.997
_diffrn_measured_fraction_theta_max 0.996
_diffrn_measurement_device 'three-circle diffractometer'
_diffrn_measurement_device_type 'Bruker PHOTO 100 area detector'
_diffrn_measurement_method '\w and \f scans'
_diffrn_radiation_monochromator 'mirror optics'
_diffrn_radiation_probe x-ray
_diffrn_radiation_type MoK\a
_diffrn_radiation_wavelength 0.71073
_diffrn_reflns_av_R_equivalents 0.0241
_diffrn_reflns_av_unetI/netI 0.0185
_diffrn_reflns_Laue_measured_fraction_full 0.997
_diffrn_reflns_Laue_measured_fraction_max 0.996
_diffrn_reflns_limit_h_max 7
_diffrn_reflns_limit_h_min -7
_diffrn_reflns_limit_k_max 9
_diffrn_reflns_limit_k_min -9
_diffrn_reflns_limit_l_max 13
_diffrn_reflns_limit_l_min -13
_diffrn_reflns_number 10587
_diffrn_reflns_point_group_measured_fraction_full 0.997
_diffrn_reflns_point_group_measured_fraction_max 0.996
_diffrn_reflns_theta_full 25.242
_diffrn_reflns_theta_max 27.540
_diffrn_reflns_theta_min 3.148
_diffrn_source 'microfocus sealed X-ray tube'
_diffrn_source_type 'Incoatec I\ms'
_exptl_absorpt_coefficient_mu 0.589
_exptl_absorpt_correction_T_max 0.2616
_exptl_absorpt_correction_T_min 0.2259
_exptl_absorpt_correction_type multi-scan
_exptl_crystal_colour yellow
_exptl_crystal_colour_primary yellow
_exptl_crystal_density_diffrn 1.665
_exptl_crystal_description plate
_exptl_crystal_F_000 216
_exptl_crystal_size_max 0.4
_exptl_crystal_size_mid 0.4
_exptl_crystal_size_min 0.2
_refine_diff_density_max 0.410
_refine_diff_density_min -0.239
_refine_diff_density_rms 0.057
_refine_ls_extinction_coef 0.049(5)
_refine_ls_extinction_expression Fc^*^=kFc[1+0.001xFc^2^\l^3^/sin(2\q)]^-1/4^
_refine_ls_extinction_method 'SHELXL-2016/6 (Sheldrick 2016)'
_refine_ls_goodness_of_fit_ref 1.049
_refine_ls_hydrogen_treatment constr
_refine_ls_matrix_type full
_refine_ls_number_parameters 120
_refine_ls_number_reflns 1922
_refine_ls_number_restraints 0
_refine_ls_restrained_S_all 1.049
_refine_ls_R_factor_all 0.0238
_refine_ls_R_factor_gt 0.0226
_refine_ls_shift/su_max 0.001
_refine_ls_shift/su_mean 0.000
_refine_ls_structure_factor_coef Fsqd
_refine_ls_weighting_details 'w=1/[\s^2^(Fo^2^)+(0.0191P)^2^+0.3438P] where P=(Fo^2^+2Fc^2^)/3'
_refine_ls_weighting_scheme calc
_refine_ls_wR_factor_gt 0.0555
_refine_ls_wR_factor_ref 0.0562
_reflns_Friedel_coverage 0.000
_reflns_number_gt 1838
_reflns_number_total 1922
_reflns_threshold_expression 'I > 2\s(I)'
_cod_data_source_file ma8b02360_si_003.cif
_cod_data_source_block mo_cxy0177_0m
_cod_database_code 1552842
_shelx_shelxl_version_number 2016/6
_shelx_space_group_comment
;
The symmetry employed for this shelxl refinement is uniquely defined
by the following loop, which should always be used as a source of
symmetry information in preference to the above space-group names.
They are only intended as comments.
;
_olex2_refinement_description
;
1. Fixed Uiso
 At 1.2 times of:
  All C(H) groups
 At 1.5 times of:
  All C(H,H,H) groups
2.a Aromatic/amide H refined with riding coordinates:
 C6(H6), C8(H8), C9(H9)
2.b Idealised Me refined as rotating group:
 C1(H1A,H1B,H1C)
;
_olex2_submission_special_instructions 'No special instructions were received'

loop_
_space_group_symop_operation_xyz
'x, y, z'
'-x, -y, -z'

loop_
_atom_site_label
_atom_site_type_symbol
_atom_site_fract_x
_atom_site_fract_y
_atom_site_fract_z
_atom_site_U_iso_or_equiv
_atom_site_adp_type
_atom_site_occupancy
_atom_site_site_symmetry_order
_atom_site_calc_flag
_atom_site_refinement_flags_posn
S1 S 0.66394(5) 0.22256(4) 0.47954(3) 0.00965(10) Uani 1 1 d .
S2 S 0.89499(5) 0.69756(5) 0.34136(3) 0.01071(10) Uani 1 1 d .
O1 O 0.24654(16) 0.76635(14) 0.07132(9) 0.0127(2) Uani 1 1 d .
O2 O 0.42919(16) 0.42827(14) 0.17493(9) 0.0140(2) Uani 1 1 d .
C1 C 0.0883(2) 0.7116(2) 0.00601(13) 0.0144(3) Uani 1 1 d .
H1A H 0.177644 0.624078 -0.045145 0.022 Uiso 1 1 calc GR
H1B H -0.022655 0.834765 -0.050083 0.022 Uiso 1 1 calc GR
H1C H 0.004691 0.639561 0.069889 0.022 Uiso 1 1 calc GR
C2 C 0.4103(2) 0.60728(19) 0.15459(12) 0.0102(2) Uani 1 1 d .
C3 C 0.5628(2) 0.68239(18) 0.21357(12) 0.0095(2) Uani 1 1 d .
C4 C 0.7520(2) 0.55487(18) 0.30017(12) 0.0090(2) Uani 1 1 d .
C5 C 0.8397(2) 0.33209(18) 0.36752(11) 0.0090(2) Uani 1 1 d .
C6 C 1.0687(2) 0.20010(18) 0.37170(12) 0.0094(2) Uani 1 1 d .
H6 H 1.186809 0.233228 0.319825 0.011 Uiso 1 1 calc R
C7 C 1.1005(2) 0.00568(18) 0.46625(12) 0.0089(2) Uani 1 1 d .
C8 C 0.7059(2) 0.92605(19) 0.24423(12) 0.0125(2) Uani 1 1 d .
H8 H 0.716274 1.054762 0.235010 0.015 Uiso 1 1 calc R
C9 C 0.5387(2) 0.89561(19) 0.18227(12) 0.0115(2) Uani 1 1 d .
H9 H 0.421030 1.002102 0.125528 0.014 Uiso 1 1 calc R

loop_
_atom_site_aniso_label
_atom_site_aniso_U_11
_atom_site_aniso_U_22
_atom_site_aniso_U_33
_atom_site_aniso_U_23
_atom_site_aniso_U_13
_atom_site_aniso_U_12
S1 0.00784(15) 0.00753(15) 0.01102(16) -0.00062(11) 0.00093(10) -0.00147(11)
S2 0.01257(16) 0.00886(16) 0.01112(16) -0.00214(11) -0.00182(11) -0.00447(12)
O1 0.0111(4) 0.0107(4) 0.0147(4) -0.0015(3) -0.0046(3) -0.0028(3)
O2 0.0146(4) 0.0093(4) 0.0178(5) -0.0026(4) -0.0015(4) -0.0043(4)
C1 0.0111(6) 0.0170(6) 0.0160(6) -0.0053(5) -0.0028(5) -0.0050(5)
C2 0.0087(5) 0.0109(6) 0.0098(6) -0.0024(5) 0.0020(4) -0.0026(4)
C3 0.0102(6) 0.0082(5) 0.0093(5) -0.0024(4) 0.0018(4) -0.0029(4)
C4 0.0101(5) 0.0086(5) 0.0092(5) -0.0034(4) 0.0019(4) -0.0040(4)
C5 0.0112(6) 0.0084(6) 0.0074(5) -0.0012(4) 0.0000(4) -0.0044(5)
C6 0.0107(6) 0.0085(5) 0.0091(5) -0.0020(4) 0.0002(4) -0.0039(5)
C7 0.0088(5) 0.0078(5) 0.0095(5) -0.0025(4) -0.0003(4) -0.0021(4)
C8 0.0162(6) 0.0073(5) 0.0131(6) -0.0021(5) 0.0007(5) -0.0038(5)
C9 0.0124(6) 0.0080(6) 0.0116(6) -0.0011(4) 0.0004(4) -0.0020(5)

loop_
_atom_type_symbol
_atom_type_description
_atom_type_scat_dispersion_real
_atom_type_scat_dispersion_imag
_atom_type_scat_source
C C 0.0033 0.0016 'International Tables Vol C Tables 4.2.6.8 and 6.1.1.4'
H H 0.0000 0.0000 'International Tables Vol C Tables 4.2.6.8 and 6.1.1.4'
O O 0.0106 0.0060 'International Tables Vol C Tables 4.2.6.8 and 6.1.1.4'
S S 0.1246 0.1234 'International Tables Vol C Tables 4.2.6.8 and 6.1.1.4'

loop_
_geom_angle_atom_site_label_1
_geom_angle_atom_site_label_2
_geom_angle_atom_site_label_3
_geom_angle
_geom_angle_site_symmetry_1
_geom_angle_site_symmetry_3
C7 S1 C5 91.04(7) 2_756 .
C8 S2 C4 92.75(8) . .
C2 O1 C1 115.65(11) . .
O1 C1 H1A 109.5 . .
O1 C1 H1B 109.5 . .
O1 C1 H1C 109.5 . .
H1A C1 H1B 109.5 . .
H1A C1 H1C 109.5 . .
H1B C1 H1C 109.5 . .
O1 C2 C3 110.57(11) . .
O2 C2 O1 123.62(12) . .
O2 C2 C3 125.80(12) . .
C4 C3 C2 124.13(12) . .
C4 C3 C9 112.21(11) . .
C9 C3 C2 123.59(11) . .
C3 C4 S2 110.62(10) . .
C3 C4 C5 133.15(11) . .
C5 C4 S2 116.08(10) . .
C4 C5 S1 119.81(9) . .
C6 C5 S1 112.95(10) . .
C6 C5 C4 126.04(11) . .
C5 C6 H6 124.6 . .
C5 C6 C7 110.80(11) . .
C7 C6 H6 124.6 . .
C6 C7 S1 134.79(10) . 2_756
C7 C7 S1 111.10(12) 2_756 2_756
C7 C7 C6 114.10(14) 2_756 .
S2 C8 H8 124.3 . .
C9 C8 S2 111.50(10) . .
C9 C8 H8 124.3 . .
C3 C9 H9 123.5 . .
C8 C9 C3 112.92(11) . .
C8 C9 H9 123.5 . .

loop_
_geom_bond_atom_site_label_1
_geom_bond_atom_site_label_2
_geom_bond_distance
_geom_bond_site_symmetry_2
S1 C5 1.7474(14) .
S1 C7 1.7269(15) 2_756
S2 C4 1.7206(14) .
S2 C8 1.7126(15) .
O1 C1 1.4453(16) .
O1 C2 1.3455(16) .
O2 C2 1.2111(17) .
C1 H1A 0.9600 .
C1 H1B 0.9600 .
C1 H1C 0.9600 .
C2 C3 1.4779(18) .
C3 C4 1.3846(18) .
C3 C9 1.4319(19) .
C4 C5 1.4683(18) .
C5 C6 1.3739(18) .
C6 H6 0.9300 .
C6 C7 1.4240(18) .
C7 C7 1.388(2) 2_756
C8 H8 0.9300 .
C8 C9 1.3604(19) .
C9 H9 0.9300 .

loop_
_geom_torsion_atom_site_label_1
_geom_torsion_atom_site_label_2
_geom_torsion_atom_site_label_3
_geom_torsion_atom_site_label_4
_geom_torsion
_geom_torsion_site_symmetry_1
_geom_torsion_site_symmetry_4
S1 C5 C6 C7 0.88(13) . .
S2 C4 C5 S1 111.78(10) . .
S2 C4 C5 C6 -54.80(16) . .
S2 C8 C9 C3 -0.01(14) . .
O1 C2 C3 C4 -177.97(11) . .
O1 C2 C3 C9 -1.29(16) . .
O2 C2 C3 C4 0.8(2) . .
O2 C2 C3 C9 177.45(12) . .
C1 O1 C2 O2 0.44(17) . .
C1 O1 C2 C3 179.22(10) . .
C2 C3 C4 S2 177.11(9) . .
C2 C3 C4 C5 -7.7(2) . .
C2 C3 C9 C8 -177.09(11) . .
C3 C4 C5 S1 -63.19(18) . .
C3 C4 C5 C6 130.23(15) . .
C4 S2 C8 C9 0.06(10) . .
C4 C3 C9 C8 -0.06(16) . .
C4 C5 C6 C7 168.25(11) . .
C5 C6 C7 S1 -179.76(10) . 2_756
C5 C6 C7 C7 -1.35(18) . 2_756
C7 S1 C5 C4 -168.43(10) 2_756 .
C7 S1 C5 C6 -0.19(10) 2_756 .
C8 S2 C4 C3 -0.10(10) . .
C8 S2 C4 C5 -176.18(10) . .
C9 C3 C4 S2 0.10(13) . .
C9 C3 C4 C5 175.28(12) . .
